data_7004196
loop_
_publ_author_name
'Hameau, Aur\'elien'
'Guyon, Fabrice'
'Knorr, Michael'
'D\"aschlein, Christian'
'Strohmann, Carsten'
'Avarvari, Narcis'

_publ_section_title
;
 Synthesis and reactivity of silylated tetrathiafulvalenes
;
_journal_issue 36
_journal_name_full 'Dalton Transactions'
_journal_page_first 4866
_journal_page_last 4876
_journal_paper_doi 10.1039/b803947j
_journal_year 2008
_chemical_formula_sum 'C16 H18 S8 Si2'
_chemical_formula_weight 522.96
_chemical_name_systematic
;
?
;
_space_group_IT_number 14
_symmetry_cell_setting monoclinic
_symmetry_space_group_name_Hall '-P 2ybc'
_symmetry_space_group_name_H-M 'P 1 21/c 1'
_atom_sites_solution_hydrogens geom
_atom_sites_solution_primary direct
_atom_sites_solution_secondary difmap
_audit_creation_date 2008-02-20T19:20:38-00:00
_audit_creation_method 'WinGX routine CIF_UPDATE'
_cell_angle_alpha 90
_cell_angle_beta 93.12(3)
_cell_angle_gamma 90
_cell_formula_units_Z 2
_cell_length_a 7.9799(16)
_cell_length_b 8.5086(17)
_cell_length_c 16.715(3)
_cell_measurement_temperature 173(2)
_cell_volume 1133.2(4)
_computing_cell_refinement 'Cell in IPDS (Stoe & Cie, 1999)'
_computing_data_collection 'Expose in IPDS (Stoe & Cie, 1999)'
_computing_data_reduction 'Integrate in IPDS (Stoe & Cie, 1999)'
_computing_molecular_graphics 'Schakal99 (Keller, 1999)'
_computing_publication_material 'SHELXL-97 (Sheldrick, 1997)'
_computing_structure_refinement 'SHELXL-97 (Sheldrick, 1997)'
_computing_structure_solution 'SHELXS-97 (Sheldrick, 1997)'
_diffrn_ambient_temperature 173(2)
_diffrn_measured_fraction_theta_full 0.987
_diffrn_measured_fraction_theta_max 0.987
_diffrn_measurement_device_type 'Stoe IPDS'
_diffrn_measurement_method 'phi scans'
_diffrn_radiation_monochromator graphite
_diffrn_radiation_type MoK\a
_diffrn_radiation_wavelength 0.71073
_diffrn_reflns_av_R_equivalents 0.0804
_diffrn_reflns_av_unetI/netI 0.0745
_diffrn_reflns_limit_h_max 8
_diffrn_reflns_limit_h_min -9
_diffrn_reflns_limit_k_max 10
_diffrn_reflns_limit_k_min -10
_diffrn_reflns_limit_l_max 19
_diffrn_reflns_limit_l_min -19
_diffrn_reflns_number 8329
_diffrn_reflns_theta_full 24.99
_diffrn_reflns_theta_max 24.99
_diffrn_reflns_theta_min 2.44
_diffrn_standards_decay_% 0
_diffrn_standards_interval_count 0
_diffrn_standards_interval_time 0
_diffrn_standards_number 0
_exptl_absorpt_coefficient_mu 0.895
_exptl_absorpt_correction_T_max 0.8793
_exptl_absorpt_correction_T_min 0.5978
_exptl_absorpt_correction_type numerical
_exptl_absorpt_process_details 'FACEIT in IPDS (Stoe & Cie, 1999)'
_exptl_crystal_colour brown
_exptl_crystal_density_diffrn 1.533
_exptl_crystal_density_method 'not measured'
_exptl_crystal_description needles
_exptl_crystal_F_000 540
_exptl_crystal_size_max 0.3
_exptl_crystal_size_mid 0.3
_exptl_crystal_size_min 0.1
_refine_diff_density_max 0.334
_refine_diff_density_min -0.387
_refine_diff_density_rms 0.102
_refine_ls_extinction_method none
_refine_ls_goodness_of_fit_ref 1.007
_refine_ls_hydrogen_treatment riding
_refine_ls_matrix_type full
_refine_ls_number_parameters 120
_refine_ls_number_reflns 1974
_refine_ls_number_restraints 0
_refine_ls_restrained_S_all 1.007
_refine_ls_R_factor_all 0.0894
_refine_ls_R_factor_gt 0.0555
_refine_ls_shift/su_max 0
_refine_ls_shift/su_mean 0
_refine_ls_structure_factor_coef Fsqd
_refine_ls_weighting_details 'calc w=1/[\s^2^(Fo^2^)+(0.0700P)^2^+0.0000P] where P=(Fo^2^+2Fc^2^)/3'
_refine_ls_weighting_scheme calc
_refine_ls_wR_factor_gt 0.1259
_refine_ls_wR_factor_ref 0.1368
_reflns_number_gt 1263
_reflns_number_total 1974
_reflns_threshold_expression >2sigma(I)
_cod_data_source_file b803947j.txt
_cod_data_source_block au020606
_cod_depositor_comments
;
The following automatic conversions were performed:
'_symmetry_cell_setting' value 'Monoclinic' changed to 'monoclinic'
according to '/home/saulius/struct/CIF-dictionaries/cif_core.dic'
dictionary named 'cif_core.dic' version 2.4.1 from 2010-06-29.

Automatic conversion script
Id: cif_fix_enum 1527 2010-12-29 10:47:43Z saulius 
;
_cod_original_sg_symbol_H-M P2(1)/c
_cod_database_code 7004196

loop_
_symmetry_equiv_pos_as_xyz
'x, y, z'
'-x, y+1/2, -z+1/2'
'-x, -y, -z'
'x, -y-1/2, z-1/2'

loop_
_atom_site_label
_atom_site_type_symbol
_atom_site_fract_x
_atom_site_fract_y
_atom_site_fract_z
_atom_site_U_iso_or_equiv
_atom_site_adp_type
_atom_site_occupancy
_atom_site_symmetry_multiplicity
_atom_site_calc_flag
_atom_site_refinement_flags
_atom_site_disorder_assembly
_atom_site_disorder_group
C1 C 0.9783(6) 0.0736(6) 0.6421(3) 0.0251(11) Uani 1 1 d . . .
C2 C 1.0428(7) -0.0107(6) 0.7046(3) 0.0287(12) Uani 1 1 d . . .
H2 H 1.1456 -0.0658 0.7008 0.034 Uiso 1 1 calc R . .
C3 C 0.7691(6) 0.0990(6) 0.7562(3) 0.0245(11) Uani 1 1 d . . .
C4 C 0.6343(7) 0.1334(6) 0.7983(3) 0.0254(12) Uani 1 1 d . . .
C5 C 0.3463(9) 0.2179(9) 0.8398(4) 0.0544(19) Uani 1 1 d . . .
H5 H 0.2368 0.2613 0.8408 0.065 Uiso 1 1 calc R . .
C6 C 0.4068(9) 0.1283(9) 0.8984(4) 0.059(2) Uani 1 1 d . . .
H6 H 0.3406 0.102 0.942 0.071 Uiso 1 1 calc R . .
C7 C 1.0246(8) 0.2925(6) 0.5046(3) 0.0311(13) Uani 1 1 d . . .
H7A H 1.0964 0.3678 0.5348 0.047 Uiso 1 1 calc R . .
H7B H 0.9065 0.318 0.5115 0.047 Uiso 1 1 calc R . .
H7C H 1.0473 0.2984 0.4476 0.047 Uiso 1 1 calc R . .
C8 C 1.2977(7) 0.0464(7) 0.5543(3) 0.0349(14) Uani 1 1 d . . .
H8A H 1.3508 0.0702 0.5043 0.052 Uiso 1 1 calc R . .
H8B H 1.3137 -0.0651 0.5674 0.052 Uiso 1 1 calc R . .
H8C H 1.3488 0.1109 0.5977 0.052 Uiso 1 1 calc R . .
S1 S 0.78847(18) 0.17009(17) 0.65862(7) 0.0299(4) Uani 1 1 d . . .
S2 S 0.93597(19) -0.01740(18) 0.79241(7) 0.0340(4) Uani 1 1 d . . .
S3 S 0.4707(2) 0.25422(19) 0.76136(8) 0.0386(4) Uani 1 1 d . . .
S4 S 0.60867(19) 0.05957(18) 0.89417(8) 0.0363(4) Uani 1 1 d . . .
Si1 Si 1.06964(18) 0.09007(16) 0.54233(8) 0.0222(4) Uani 1 1 d . . .

loop_
_atom_site_aniso_label
_atom_site_aniso_U_11
_atom_site_aniso_U_22
_atom_site_aniso_U_33
_atom_site_aniso_U_23
_atom_site_aniso_U_13
_atom_site_aniso_U_12
C1 0.021(3) 0.030(3) 0.026(3) -0.007(2) 0.006(2) 0.000(2)
C2 0.028(3) 0.035(3) 0.023(3) 0.001(2) 0.007(2) 0.003(2)
C3 0.023(3) 0.028(3) 0.022(2) 0.000(2) 0.003(2) -0.002(2)
C4 0.028(3) 0.031(3) 0.018(2) 0.001(2) -0.002(2) -0.002(2)
C5 0.041(4) 0.076(5) 0.048(4) 0.015(4) 0.023(3) 0.018(4)
C6 0.043(4) 0.084(6) 0.054(4) 0.028(4) 0.026(3) 0.030(4)
C7 0.043(4) 0.024(3) 0.028(3) 0.000(2) 0.011(2) 0.001(2)
C8 0.025(3) 0.051(4) 0.028(3) -0.001(2) 0.005(2) 0.002(3)
S1 0.0299(8) 0.0382(8) 0.0224(7) 0.0056(5) 0.0077(5) 0.0086(6)
S2 0.0319(9) 0.0495(9) 0.0211(7) 0.0081(6) 0.0067(5) 0.0120(7)
S3 0.0352(9) 0.0518(10) 0.0295(7) 0.0065(6) 0.0076(6) 0.0155(7)
S4 0.0345(9) 0.0515(10) 0.0238(7) 0.0075(6) 0.0094(6) 0.0092(7)
Si1 0.0235(8) 0.0247(7) 0.0189(7) -0.0005(6) 0.0052(5) 0.0002(6)

loop_
_atom_type_symbol
_atom_type_description
_atom_type_scat_dispersion_real
_atom_type_scat_dispersion_imag
_atom_type_scat_source
C C 0.0033 0.0016 'International Tables Vol C Tables 4.2.6.8 and 6.1.1.4'
H H 0 0 'International Tables Vol C Tables 4.2.6.8 and 6.1.1.4'
Si Si 0.0817 0.0704 'International Tables Vol C Tables 4.2.6.8 and 6.1.1.4'
S S 0.1246 0.1234 'International Tables Vol C Tables 4.2.6.8 and 6.1.1.4'

loop_
_geom_angle_atom_site_label_1
_geom_angle_atom_site_label_2
_geom_angle_atom_site_label_3
_geom_angle
_geom_angle_site_symmetry_1
_geom_angle_site_symmetry_3
_geom_angle_publ_flag
C2 C1 S1 115.1(4) . . ?
C2 C1 Si1 125.7(4) . . ?
S1 C1 Si1 119.2(3) . . ?
C1 C2 S2 119.2(4) . . ?
C1 C2 H2 120.4 . . ?
S2 C2 H2 120.4 . . ?
C4 C3 S2 123.9(4) . . ?
C4 C3 S1 121.5(4) . . ?
S2 C3 S1 114.5(3) . . ?
C3 C4 S4 122.5(4) . . ?
C3 C4 S3 123.0(4) . . ?
S4 C4 S3 114.4(3) . . ?
C6 C5 S3 118.1(6) . . ?
C6 C5 H5 121 . . ?
S3 C5 H5 121 . . ?
C5 C6 S4 118.3(5) . . ?
C5 C6 H6 120.8 . . ?
S4 C6 H6 120.8 . . ?
Si1 C7 H7A 109.5 . . ?
Si1 C7 H7B 109.5 . . ?
H7A C7 H7B 109.5 . . ?
Si1 C7 H7C 109.5 . . ?
H7A C7 H7C 109.5 . . ?
H7B C7 H7C 109.5 . . ?
Si1 C8 H8A 109.5 . . ?
Si1 C8 H8B 109.5 . . ?
H8A C8 H8B 109.5 . . ?
Si1 C8 H8C 109.5 . . ?
H8A C8 H8C 109.5 . . ?
H8B C8 H8C 109.5 . . ?
C3 S1 C1 96.0(2) . . ?
C2 S2 C3 95.1(2) . . ?
C5 S3 C4 94.4(3) . . ?
C6 S4 C4 94.1(3) . . ?
C8 Si1 C1 108.5(2) . . ?
C8 Si1 C7 113.1(3) . . ?
C1 Si1 C7 107.2(2) . . ?
C8 Si1 Si1 111.5(2) . 3_756 ?
C1 Si1 Si1 107.34(18) . 3_756 ?
C7 Si1 Si1 109.0(2) . 3_756 ?

loop_
_geom_bond_atom_site_label_1
_geom_bond_atom_site_label_2
_geom_bond_distance
_geom_bond_site_symmetry_2
_geom_bond_publ_flag
C1 C2 1.346(7) . ?
C1 S1 1.758(5) . ?
C1 Si1 1.862(5) . ?
C2 S2 1.738(5) . ?
C2 H2 0.95 . ?
C3 C4 1.349(7) . ?
C3 S2 1.741(5) . ?
C3 S1 1.754(5) . ?
C4 S4 1.744(5) . ?
C4 S3 1.748(5) . ?
C5 C6 1.312(9) . ?
C5 S3 1.715(6) . ?
C5 H5 0.95 . ?
C6 S4 1.719(7) . ?
C6 H6 0.95 . ?
C7 Si1 1.863(5) . ?
C7 H7A 0.98 . ?
C7 H7B 0.98 . ?
C7 H7C 0.98 . ?
C8 Si1 1.857(6) . ?
C8 H8A 0.98 . ?
C8 H8B 0.98 . ?
C8 H8C 0.98 . ?
Si1 Si1 2.327(3) 3_756 ?
